data_2201859
loop_
_publ_author_name
'Wang, Ruihu'
'Hong, Maochun'
'Luo, Junhua'
'Han, Lei'
'Cao, Rong'

_publ_section_title
;<i>catena</i>-Poly[[bis(3-aminobenzoic
 acid-\k<i>N</i>)cadmium(II)]-di-\m-thiocyanato-\k^4^<i>N</i>:<i>S</i>;<i>S</i>:<i>N</i>]
;
_journal_issue 4
_journal_name_full 'Acta Crystallographica Section E'
_journal_page_first m152
_journal_page_last m154
_journal_paper_doi 10.1107/S1600536803004926
_journal_volume 59
_journal_year 2003
_chemical_formula_moiety 'C16 H14 Cd N4 O4 S2'
_chemical_formula_sum 'C16 H14 Cd N4 O4 S2'
_chemical_formula_weight 502.83
_chemical_name_systematic
;
 ?
;
_space_group_IT_number 14
_symmetry_cell_setting monoclinic
_symmetry_space_group_name_Hall '-P 2yn'
_symmetry_space_group_name_H-M 'P 1 21/n 1'
_atom_sites_solution_hydrogens geom
_atom_sites_solution_primary direct
_atom_sites_solution_secondary difmap
_audit_creation_method SHELXL-97
_cell_angle_alpha 90.00
_cell_angle_beta 90.730(2)
_cell_angle_gamma 90.00
_cell_formula_units_Z 4
_cell_length_a 14.67330(10)
_cell_length_b 5.8547(2)
_cell_length_c 22.3503(5)
_cell_measurement_reflns_used 82
_cell_measurement_temperature 293(2)
_cell_measurement_theta_max 25.03
_cell_measurement_theta_min 1.65
_cell_volume 1919.91(8)
_computing_cell_refinement SMART
_computing_data_collection 'SMART (Siemens, 1994)'
_computing_data_reduction 'SAINT (Siemens, 1994)'
_computing_molecular_graphics SHELXTL
_computing_publication_material SHELXTL
_computing_structure_refinement SHELXTL
_computing_structure_solution 'SHELXTL (Sheldrick, 1997)'
_diffrn_ambient_temperature 293(2)
_diffrn_measured_fraction_theta_full 0.997
_diffrn_measured_fraction_theta_max 0.997
_diffrn_measurement_device_type 'Bruker SMART CCD'
_diffrn_measurement_method '\w scan'
_diffrn_radiation_monochromator graphite
_diffrn_radiation_source 'fine-focus sealed tube'
_diffrn_radiation_type MoK\a
_diffrn_radiation_wavelength 0.71073
_diffrn_reflns_av_R_equivalents 0.0343
_diffrn_reflns_av_sigmaI/netI 0.0467
_diffrn_reflns_limit_h_max 17
_diffrn_reflns_limit_h_min -15
_diffrn_reflns_limit_k_max 6
_diffrn_reflns_limit_k_min -4
_diffrn_reflns_limit_l_max 26
_diffrn_reflns_limit_l_min -18
_diffrn_reflns_number 6782
_diffrn_reflns_theta_full 25.03
_diffrn_reflns_theta_max 25.03
_diffrn_reflns_theta_min 1.65
_diffrn_standards_number 0
_exptl_absorpt_coefficient_mu 1.384
_exptl_absorpt_correction_T_max .8950
_exptl_absorpt_correction_T_min .6140
_exptl_absorpt_correction_type multi-scan
_exptl_absorpt_process_details '(SADABS; Sheldrick, 1996)'
_exptl_crystal_colour 'pale yellow'
_exptl_crystal_density_diffrn 1.740
_exptl_crystal_density_method 'not measured'
_exptl_crystal_description Plate
_exptl_crystal_F_000 1000
_exptl_crystal_size_max .50
_exptl_crystal_size_mid .30
_exptl_crystal_size_min .08
_refine_diff_density_max 1.151
_refine_diff_density_min -0.910
_refine_ls_extinction_method none
_refine_ls_goodness_of_fit_ref 1.067
_refine_ls_hydrogen_treatment constr
_refine_ls_matrix_type full
_refine_ls_number_parameters 244
_refine_ls_number_reflns 3372
_refine_ls_number_restraints 0
_refine_ls_restrained_S_all 1.067
_refine_ls_R_factor_gt 0.0693
_refine_ls_shift/su_max 0.001
_refine_ls_shift/su_mean 0.000
_refine_ls_structure_factor_coef Fsqd
_refine_ls_weighting_details 'calc w=1/[\s^2^(Fo^2^)+(0.0439P)^2^+4.0666P] where P=(Fo^2^+2Fc^2^)/3'
_refine_ls_weighting_scheme calc
_refine_ls_wR_factor_gt 0.0926
_refine_ls_wR_factor_ref 0.0418
_reflns_number_gt 2508
_reflns_number_total 3372
_reflns_threshold_expression I>2\s(I)
_cod_data_source_file cf6242.cif
_cod_data_source_block I
_cod_depositor_comments
;
The following automatic conversions were performed:
'_symmetry_cell_setting' value 'Monoclinic' changed to 'monoclinic'
according to '/home/saulius/struct/CIF-dictionaries/cif_core.dic'
dictionary named 'cif_core.dic' version 2.4.1 from 2010-06-29.

Automatic conversion script
Id: cif_fix_enum 1527 2010-12-29 10:47:43Z saulius 

The following automatic conversions were performed:

'_symmetry_cell_setting' value 'Monoclinic' changed to 'monoclinic'
according to /home/saulius/struct/CIF-dictionaries/cif_core.dic
dictionary named 'cif_core.dic' version 2.4.1 from 2010-06-29.

Automatic conversion script
Id: cif_fix_values 1715 2011-07-08 13:25:40Z adriana 
;
_cod_original_sg_symbol_H-M 'P 21/n'
_cod_database_code 2201859
_cod_database_fobs_code 2201859

loop_
_symmetry_equiv_pos_as_xyz
'x, y, z'
'x+1/2, -y+1/2, z+1/2'
'-x, -y, -z'
'-x-1/2, y-1/2, -z-1/2'

loop_
_atom_site_label
_atom_site_fract_x
_atom_site_fract_y
_atom_site_fract_z
_atom_site_U_iso_or_equiv
_atom_site_adp_type
_atom_site_calc_flag
_atom_site_refinement_flags
_atom_site_occupancy
_atom_site_disorder_assembly
_atom_site_disorder_group
_atom_site_type_symbol
Cd 0.36854(3) 1.19533(7) 0.127008(16) 0.03905(16) Uani d . 1 . . Cd
S1 0.36983(12) 1.9453(2) 0.01995(6) 0.0534(4) Uani d . 1 . . S
S2 0.34204(10) 0.4355(2) 0.22843(6) 0.0454(4) Uani d . 1 . . S
O11 0.6605(4) 1.8783(10) 0.31047(19) 0.0942(19) Uani d . 1 . . O
H11 0.6596 1.8897 0.3470 0.141 Uiso d R 1 . . H
O12 0.5917(3) 1.5517(8) 0.33102(18) 0.0723(14) Uani d . 1 . . O
O21 0.0847(3) 1.8344(8) -0.05566(18) 0.0704(14) Uani d . 1 . . O
H21 0.0911 1.8531 -0.0917 0.106 Uiso d R 1 . . H
O22 0.1564(3) 1.5090(8) -0.07626(17) 0.0666(13) Uani d . 1 . . O
N1 0.3709(4) 1.5019(8) 0.0663(2) 0.0517(13) Uani d . 1 . . N
N2 0.3834(4) 0.8721(8) 0.1845(2) 0.0491(12) Uani d . 1 . . N
N11 0.5311(3) 1.1962(8) 0.12753(18) 0.0444(11) Uani d . 1 . . N
H11A 0.5497 1.0759 0.1496 0.053 Uiso calc R 1 . . H
H11B 0.5490 1.1700 0.0898 0.053 Uiso calc R 1 . . H
N21 0.2090(3) 1.1290(8) 0.12274(19) 0.0434(11) Uani d . 1 . . N
H21A 0.1979 1.0110 0.0979 0.052 Uiso calc R 1 . . H
H21B 0.1902 1.0882 0.1594 0.052 Uiso calc R 1 . . H
C1 0.3708(3) 1.6850(9) 0.0478(2) 0.0346(11) Uani d . 1 . . C
C2 0.3665(3) 0.6914(10) 0.2019(2) 0.0352(12) Uani d . 1 . . C
C11 0.6269(4) 1.6892(12) 0.2951(2) 0.0490(15) Uani d . 1 . . C
C12 0.6268(4) 1.6347(10) 0.2301(2) 0.0416(13) Uani d . 1 . . C
C13 0.5841(3) 1.4385(10) 0.2097(2) 0.0416(13) Uani d . 1 . . C
H13A 0.5580 1.3378 0.2368 0.050 Uiso calc R 1 . . H
C14 0.5802(3) 1.3925(9) 0.1488(2) 0.0362(12) Uani d . 1 . . C
C15 0.6206(4) 1.5416(10) 0.1095(2) 0.0461(14) Uani d . 1 . . C
H15A 0.6171 1.5127 0.0686 0.055 Uiso calc R 1 . . H
C16 0.6659(4) 1.7321(10) 0.1298(2) 0.0466(14) Uani d . 1 . . C
H16A 0.6949 1.8276 0.1028 0.056 Uiso calc R 1 . . H
C17 0.6687(4) 1.7830(10) 0.1904(2) 0.0433(13) Uani d . 1 . . C
H17A 0.6981 1.9138 0.2042 0.052 Uiso calc R 1 . . H
C21 0.1189(4) 1.6441(11) -0.0403(2) 0.0476(15) Uani d . 1 . . C
C22 0.1131(3) 1.5775(10) 0.0236(2) 0.0405(13) Uani d . 1 . . C
C23 0.1571(3) 1.3802(10) 0.0430(2) 0.0405(13) Uani d . 1 . . C
H23A 0.1869 1.2877 0.0156 0.049 Uiso calc R 1 . . H
C24 0.1565(3) 1.3210(10) 0.1030(2) 0.0391(12) Uani d . 1 . . C
C25 0.1106(4) 1.4582(10) 0.1428(2) 0.0466(14) Uani d . 1 . . C
H25A 0.1106 1.4198 0.1832 0.056 Uiso calc R 1 . . H
C26 0.0650(4) 1.6501(11) 0.1238(2) 0.0517(16) Uani d . 1 . . C
H26A 0.0330 1.7387 0.1509 0.062 Uiso calc R 1 . . H
C27 0.0669(4) 1.7113(10) 0.0638(2) 0.0465(14) Uani d . 1 . . C
H27A 0.0370 1.8427 0.0508 0.056 Uiso calc R 1 . . H

loop_
_atom_site_aniso_label
_atom_site_aniso_U_11
_atom_site_aniso_U_22
_atom_site_aniso_U_33
_atom_site_aniso_U_12
_atom_site_aniso_U_13
_atom_site_aniso_U_23
Cd 0.0572(3) 0.0253(2) 0.0346(2) 0.0008(2) -0.00184(17) 0.00144(18)
S1 0.1033(13) 0.0260(7) 0.0310(7) 0.0010(8) 0.0080(8) 0.0018(6)
S2 0.0736(10) 0.0307(8) 0.0321(7) -0.0061(7) 0.0094(7) 0.0000(6)
O11 0.132(4) 0.111(4) 0.040(2) -0.070(4) 0.018(3) -0.025(3)
O12 0.106(4) 0.076(3) 0.035(2) -0.035(3) 0.010(2) -0.006(2)
O21 0.092(3) 0.079(4) 0.041(2) 0.032(3) 0.002(2) 0.015(2)
O22 0.078(3) 0.086(3) 0.036(2) 0.038(3) 0.007(2) 0.010(2)
N1 0.084(4) 0.033(3) 0.038(3) -0.001(3) 0.000(2) 0.000(2)
N2 0.080(4) 0.030(3) 0.037(3) 0.004(2) 0.000(2) 0.005(2)
N11 0.062(3) 0.040(3) 0.031(2) 0.005(2) 0.002(2) -0.006(2)
N21 0.058(3) 0.039(3) 0.033(2) -0.004(2) -0.004(2) 0.007(2)
C1 0.045(3) 0.030(3) 0.028(3) 0.002(3) 0.000(2) -0.005(2)
C2 0.045(3) 0.035(3) 0.025(2) 0.011(3) 0.000(2) -0.005(2)
C11 0.044(3) 0.066(4) 0.037(3) -0.014(3) 0.005(2) -0.016(3)
C12 0.041(3) 0.052(4) 0.032(3) -0.003(3) 0.000(2) -0.006(3)
C13 0.041(3) 0.049(4) 0.035(3) 0.002(3) 0.002(2) -0.001(3)
C14 0.037(3) 0.040(3) 0.032(3) 0.008(2) 0.002(2) -0.007(2)
C15 0.055(3) 0.054(4) 0.030(3) 0.007(3) 0.003(2) -0.004(3)
C16 0.052(3) 0.053(4) 0.035(3) 0.005(3) 0.006(3) 0.004(3)
C17 0.045(3) 0.043(3) 0.042(3) -0.005(3) 0.001(2) -0.008(3)
C21 0.046(3) 0.063(4) 0.033(3) 0.007(3) -0.002(3) 0.011(3)
C22 0.037(3) 0.047(3) 0.037(3) 0.000(3) -0.006(2) 0.005(3)
C23 0.041(3) 0.050(3) 0.031(3) 0.000(3) 0.001(2) 0.002(2)
C24 0.040(3) 0.043(3) 0.033(3) -0.004(3) -0.005(2) 0.001(3)
C25 0.055(3) 0.054(4) 0.030(3) -0.002(3) 0.001(2) 0.005(3)
C26 0.057(4) 0.065(4) 0.032(3) 0.011(3) 0.004(3) -0.002(3)
C27 0.050(3) 0.048(3) 0.041(3) 0.008(3) -0.006(3) 0.004(3)

loop_
_atom_type_symbol
_atom_type_description
_atom_type_scat_dispersion_real
_atom_type_scat_dispersion_imag
_atom_type_scat_source
C C 0.0033 0.0016 'International Tables Vol C Tables 4.2.6.8 and 6.1.1.4'
H H 0.0000 0.0000 'International Tables Vol C Tables 4.2.6.8 and 6.1.1.4'
N N 0.0061 0.0033 'International Tables Vol C Tables 4.2.6.8 and 6.1.1.4'
O O 0.0106 0.0060 'International Tables Vol C Tables 4.2.6.8 and 6.1.1.4'
Cd Cd -0.8075 1.2024 'International Tables Vol C Tables 4.2.6.8 and 6.1.1.4'
S S 0.1246 0.1234 'International Tables Vol C Tables 4.2.6.8 and 6.1.1.4'

loop_
_geom_angle_atom_site_label_1
_geom_angle_atom_site_label_2
_geom_angle_atom_site_label_3
_geom_angle_site_symmetry_1
_geom_angle_site_symmetry_3
_geom_angle
_geom_angle_publ_flag
N1 Cd N2 . . 173.02(18) yes
N1 Cd N21 . . 97.39(17) yes
N2 Cd N21 . . 88.53(16) yes
N1 Cd N11 . . 88.77(17) yes
N2 Cd N11 . . 84.90(17) yes
N21 Cd N11 . . 170.49(16) yes
N1 Cd S2 . 1_565 95.41(12) yes
N2 Cd S2 . 1_565 88.45(12) yes
N21 Cd S2 . 1_565 88.07(11) yes
N11 Cd S2 . 1_565 98.60(10) yes
N1 Cd S1 . 1_545 84.35(12) yes
N2 Cd S1 . 1_545 92.63(12) yes
N21 Cd S1 . 1_545 84.13(11) yes
N11 Cd S1 . 1_545 89.29(10) yes
S2 Cd S1 1_565 1_545 172.10(5) yes
C1 S1 Cd . 1_565 99.24(17) ?
C2 S2 Cd . 1_545 97.84(17) ?
C11 O11 H11 . . 109.5 ?
C21 O21 H21 . . 109.5 ?
C1 N1 Cd . . 164.0(4) ?
C2 N2 Cd . . 157.4(4) ?
C14 N11 Cd . . 120.0(3) ?
C14 N11 H11A . . 107.3 ?
Cd N11 H11A . . 107.3 ?
C14 N11 H11B . . 107.3 ?
Cd N11 H11B . . 107.3 ?
H11A N11 H11B . . 106.9 ?
C24 N21 Cd . . 114.2(3) ?
C24 N21 H21A . . 108.7 ?
Cd N21 H21A . . 108.7 ?
C24 N21 H21B . . 108.7 ?
Cd N21 H21B . . 108.7 ?
H21A N21 H21B . . 107.6 ?
N1 C1 S1 . . 178.8(5) ?
N2 C2 S2 . . 178.6(5) ?
O12 C11 O11 . . 123.6(5) yes
O12 C11 C12 . . 119.6(5) ?
O11 C11 C12 . . 116.8(6) ?
C13 C12 C17 . . 120.7(5) ?
C13 C12 C11 . . 119.6(5) ?
C17 C12 C11 . . 119.7(5) ?
C12 C13 C14 . . 119.8(5) ?
C12 C13 H13A . . 120.1 ?
C14 C13 H13A . . 120.1 ?
C15 C14 C13 . . 119.4(5) ?
C15 C14 N11 . . 120.9(5) ?
C13 C14 N11 . . 119.7(5) ?
C16 C15 C14 . . 120.9(5) ?
C16 C15 H15A . . 119.5 ?
C14 C15 H15A . . 119.5 ?
C15 C16 C17 . . 120.4(5) ?
C15 C16 H16A . . 119.8 ?
C17 C16 H16A . . 119.8 ?
C16 C17 C12 . . 118.8(5) ?
C16 C17 H17A . . 120.6 ?
C12 C17 H17A . . 120.6 ?
O22 C21 O21 . . 123.7(5) yes
O22 C21 C22 . . 118.7(5) ?
O21 C21 C22 . . 117.6(5) ?
C27 C22 C23 . . 119.9(5) ?
C27 C22 C21 . . 120.9(5) ?
C23 C22 C21 . . 119.1(5) ?
C24 C23 C22 . . 120.1(5) ?
C24 C23 H23A . . 119.9 ?
C22 C23 H23A . . 119.9 ?
C25 C24 C23 . . 119.2(5) ?
C25 C24 N21 . . 121.5(5) ?
C23 C24 N21 . . 119.1(5) ?
C26 C25 C24 . . 121.0(5) ?
C26 C25 H25A . . 119.5 ?
C24 C25 H25A . . 119.5 ?
C25 C26 C27 . . 119.7(5) ?
C25 C26 H26A . . 120.2 ?
C27 C26 H26A . . 120.2 ?
C22 C27 C26 . . 120.0(5) ?
C22 C27 H27A . . 120.0 ?
C26 C27 H27A . . 120.0 ?

loop_
_geom_bond_atom_site_label_1
_geom_bond_atom_site_label_2
_geom_bond_site_symmetry_2
_geom_bond_distance
_geom_bond_publ_flag
Cd N1 . 2.250(5) yes
Cd N2 . 2.297(5) yes
Cd N21 . 2.374(4) yes
Cd N11 . 2.386(4) yes
Cd S2 1_565 2.7000(10) yes
Cd S1 1_545 2.8050(10) yes
S1 C1 . 1.646(6) ?
S1 Cd 1_565 2.8053(14) ?
S2 C2 . 1.652(6) ?
S2 Cd 1_545 2.7000(14) ?
O11 C11 . 1.258(7) yes
O11 H11 . 0.820 ?
O12 C11 . 1.253(7) yes
O21 C21 . 1.268(7) yes
O21 H21 . 0.820 ?
O22 C21 . 1.259(7) yes
N1 C1 . 1.149(6) ?
N2 C2 . 1.155(6) ?
N11 C14 . 1.434(7) ?
N11 H11A . 0.900 ?
N11 H11B . 0.900 ?
N21 C24 . 1.429(7) ?
N21 H21A . 0.900 ?
N21 H21B . 0.900 ?
C11 C12 . 1.487(7) ?
C12 C13 . 1.383(7) ?
C12 C17 . 1.390(8) ?
C13 C14 . 1.388(7) ?
C13 H13A . 0.930 ?
C14 C15 . 1.378(7) ?
C15 C16 . 1.373(8) ?
C15 H15A . 0.930 ?
C16 C17 . 1.386(7) ?
C16 H16A . 0.930 ?
C17 H17A . 0.930 ?
C21 C22 . 1.484(7) ?
C22 C27 . 1.378(8) ?
C22 C23 . 1.390(7) ?
C23 C24 . 1.385(7) ?
C23 H23A . 0.930 ?
C24 C25 . 1.381(7) ?
C25 C26 . 1.373(8) ?
C25 H25A . 0.930 ?
C26 C27 . 1.388(7) ?
C26 H26A . 0.930 ?
C27 H27A . 0.930 ?

loop_
_geom_hbond_atom_site_label_D
_geom_hbond_atom_site_label_H
_geom_hbond_atom_site_label_A
_geom_hbond_site_symmetry_A
_geom_hbond_distance_DH
_geom_hbond_distance_HA
_geom_hbond_distance_DA
_geom_hbond_angle_DHA
O11 H11 O22 2_585 0.82 1.82 2.618(6) 166
O21 H21 O12 2_484 0.82 1.81 2.622(5) 169
